data_4002130
loop_
_publ_author_name
'Sibille, Romain'
'Mazet, Thomas'
'Malaman, Bernard'
'Wang, Qirong'
'Didelot, Emilie'
'Fran\,cois, Michel'

_publ_section_title
;
 Site-Dependent Substitutions in Mixed-Metal Metal--Organic Frameworks: A
 Case Study and Guidelines for Analogous Systems
;
_journal_issue 1
_journal_name_full 'Chemistry of Materials'
_journal_page_first 133
_journal_paper_doi 10.1021/cm503570f
_journal_volume 27
_journal_year 2015
_chemical_formula_sum 'C16 H18 Fe5 O18'
_chemical_formula_weight 777.55
_chemical_name_systematic
;
 ?
;
_space_group_IT_number 14
_symmetry_space_group_name_Hall '-P 2ybc'
_symmetry_space_group_name_H-M 'P 1 21/c 1'
_atom_sites_solution_hydrogens geom
_atom_sites_solution_primary direct
_atom_sites_solution_secondary difmap
_audit_creation_method SHELXL-97
_cell_angle_alpha 90.00
_cell_angle_beta 96.722(3)
_cell_angle_gamma 90.00
_cell_formula_units_Z 2
_cell_length_a 9.4796(5)
_cell_length_b 9.4223(4)
_cell_length_c 12.4759(6)
_cell_measurement_temperature 296(2)
_cell_volume 1106.68(9)
_computing_structure_refinement 'SHELXL-97 (Sheldrick, 1997)'
_diffrn_ambient_temperature 296(2)
_diffrn_measured_fraction_theta_full 0.982
_diffrn_measured_fraction_theta_max 0.982
_diffrn_radiation_monochromator graphite
_diffrn_radiation_source 'fine-focus sealed tube'
_diffrn_radiation_type MoK\a
_diffrn_radiation_wavelength 0.71073
_diffrn_reflns_av_R_equivalents 0.0904
_diffrn_reflns_av_sigmaI/netI 0.0380
_diffrn_reflns_limit_h_max 12
_diffrn_reflns_limit_h_min -12
_diffrn_reflns_limit_k_max 12
_diffrn_reflns_limit_k_min -12
_diffrn_reflns_limit_l_max 16
_diffrn_reflns_limit_l_min -16
_diffrn_reflns_number 43246
_diffrn_reflns_theta_full 29.22
_diffrn_reflns_theta_max 29.22
_diffrn_reflns_theta_min 2.16
_exptl_absorpt_coefficient_mu 3.295
_exptl_crystal_density_diffrn 2.333
_exptl_crystal_density_method 'not measured'
_exptl_crystal_F_000 776
_refine_diff_density_max 1.404
_refine_diff_density_min -1.298
_refine_diff_density_rms 0.170
_refine_ls_extinction_method none
_refine_ls_goodness_of_fit_ref 1.073
_refine_ls_hydrogen_treatment mixed
_refine_ls_matrix_type full
_refine_ls_number_parameters 178
_refine_ls_number_reflns 2946
_refine_ls_number_restraints 0
_refine_ls_restrained_S_all 1.073
_refine_ls_R_factor_all 0.0646
_refine_ls_R_factor_gt 0.0455
_refine_ls_shift/su_max 0.000
_refine_ls_shift/su_mean 0.000
_refine_ls_structure_factor_coef Fsqd
_refine_ls_weighting_details 'calc w=1/[\s^2^(Fo^2^)+(0.0676P)^2^+2.8628P] where P=(Fo^2^+2Fc^2^)/3'
_refine_ls_weighting_scheme calc
_refine_ls_wR_factor_gt 0.1127
_refine_ls_wR_factor_ref 0.1274
_reflns_number_gt 2310
_reflns_number_total 2946
_reflns_threshold_expression >2sigma(I)
_cod_data_source_file cm503570f_si_003.cif
_cod_data_source_block 2
_cod_depositor_comments 'Adding full bibliography for 4002129--4002143.cif.'
_cod_database_code 4002130

loop_
_symmetry_equiv_pos_as_xyz
'x, y, z'
'-x, y+1/2, -z+1/2'
'-x, -y, -z'
'x, -y-1/2, z-1/2'

loop_
_atom_site_label
_atom_site_type_symbol
_atom_site_fract_x
_atom_site_fract_y
_atom_site_fract_z
_atom_site_U_iso_or_equiv
_atom_site_adp_type
_atom_site_occupancy
_atom_site_symmetry_multiplicity
_atom_site_calc_flag
_atom_site_refinement_flags
Fe1 Fe 0.5000 0.0000 0.0000 0.01636(18) Uani 1 2 d S
Fe2 Fe 0.61737(6) 0.20725(6) -0.16637(4) 0.01669(15) Uani 1 1 d .
Fe3 Fe 0.66951(6) -0.18177(5) -0.15437(4) 0.01695(15) Uani 1 1 d .
O1 O 0.5516(3) 0.0039(3) -0.1605(2) 0.0157(5) Uani 1 1 d .
O2 O 0.6314(3) -0.2534(3) 0.1772(2) 0.0190(5) Uani 1 1 d .
O3 O 1.1658(3) -0.1581(3) 0.1609(3) 0.0270(6) Uani 1 1 d .
O4 O 0.6486(3) 0.4223(3) -0.1628(2) 0.0255(6) Uani 1 1 d .
O5 O 0.7528(4) 0.6256(3) -0.1105(3) 0.0328(7) Uani 1 1 d .
O6 O 0.5505(3) 0.2725(3) 0.1625(2) 0.0218(6) Uani 1 1 d .
O7 O 0.6283(3) 0.1921(3) 0.0123(2) 0.0203(6) Uani 1 1 d .
O8 O 0.6673(3) -0.1391(3) 0.0271(2) 0.0214(6) Uani 1 1 d .
O9 O 1.1415(3) 0.0781(3) 0.1529(3) 0.0272(6) Uani 1 1 d .
C1 C 0.7342(4) 0.4960(4) -0.0990(3) 0.0198(7) Uani 1 1 d .
C2 C 0.7231(7) 0.4097(6) 0.0892(4) 0.0432(14) Uani 1 1 d .
H2A H 0.7848 0.4077 0.1569 0.052 Uiso 1 1 calc R
H2B H 0.6645 0.4941 0.0899 0.052 Uiso 1 1 calc R
C3 C 0.6271(4) 0.2825(4) 0.0862(3) 0.0196(7) Uani 1 1 d .
C4 C 0.8156(5) 0.4255(5) -0.0014(3) 0.0255(9) Uani 1 1 d .
H4A H 0.8985 0.4821 0.0235 0.031 Uiso 1 1 calc R
H4B H 0.8480 0.3327 -0.0216 0.031 Uiso 1 1 calc R
C5 C 0.7138(4) -0.2013(4) 0.1150(3) 0.0176(7) Uani 1 1 d .
C6 C 0.8728(4) -0.2059(4) 0.1409(4) 0.0252(8) Uani 1 1 d .
H6A H 0.9136 -0.2602 0.0862 0.030 Uiso 1 1 calc R
H6B H 0.8975 -0.2524 0.2099 0.030 Uiso 1 1 calc R
C7 C 0.9331(5) -0.0562(5) 0.1454(4) 0.0297(9) Uani 1 1 d .
H7A H 0.8932 -0.0058 0.0811 0.036 Uiso 1 1 calc R
H7B H 0.9017 -0.0079 0.2071 0.036 Uiso 1 1 calc R
C8 C 1.0930(4) -0.0461(4) 0.1535(3) 0.0209(8) Uani 1 1 d .

loop_
_atom_site_aniso_label
_atom_site_aniso_U_11
_atom_site_aniso_U_22
_atom_site_aniso_U_33
_atom_site_aniso_U_23
_atom_site_aniso_U_13
_atom_site_aniso_U_12
Fe1 0.0245(4) 0.0103(4) 0.0147(4) 0.0005(3) 0.0041(3) -0.0001(3)
Fe2 0.0253(3) 0.0094(3) 0.0155(3) 0.00094(18) 0.0025(2) -0.00157(19)
Fe3 0.0235(3) 0.0089(3) 0.0184(3) -0.00136(19) 0.0024(2) -0.00057(19)
O1 0.0223(12) 0.0090(12) 0.0156(12) 0.0006(9) 0.0014(10) 0.0005(9)
O2 0.0244(13) 0.0149(13) 0.0179(13) 0.0027(10) 0.0030(10) -0.0001(10)
O3 0.0257(15) 0.0183(14) 0.0373(17) -0.0043(13) 0.0052(12) -0.0015(11)
O4 0.0360(16) 0.0128(13) 0.0252(15) 0.0011(11) -0.0066(12) -0.0037(11)
O5 0.0413(18) 0.0096(13) 0.045(2) 0.0017(12) -0.0047(15) -0.0023(12)
O6 0.0318(15) 0.0186(14) 0.0157(13) -0.0028(10) 0.0056(11) -0.0066(11)
O7 0.0301(15) 0.0132(13) 0.0178(13) -0.0021(10) 0.0039(11) -0.0057(10)
O8 0.0269(14) 0.0201(14) 0.0175(13) 0.0041(11) 0.0043(11) 0.0048(11)
O9 0.0259(15) 0.0181(14) 0.0377(17) -0.0025(12) 0.0045(13) -0.0053(11)
C1 0.0229(18) 0.0152(18) 0.0216(19) -0.0013(14) 0.0041(14) -0.0005(14)
C2 0.074(4) 0.035(3) 0.022(2) -0.0074(19) 0.014(2) -0.034(3)
C3 0.0278(19) 0.0156(17) 0.0154(17) 0.0005(14) 0.0031(14) -0.0026(14)
C4 0.030(2) 0.021(2) 0.025(2) 0.0049(16) -0.0001(16) -0.0086(16)
C5 0.0234(18) 0.0114(16) 0.0178(17) 0.0003(13) 0.0016(14) 0.0013(13)
C6 0.0221(19) 0.0161(18) 0.037(2) 0.0067(16) 0.0018(16) -0.0018(15)
C7 0.0227(19) 0.022(2) 0.045(3) -0.0042(19) 0.0050(18) -0.0002(16)
C8 0.0234(18) 0.0216(19) 0.0181(17) -0.0022(14) 0.0040(14) -0.0024(15)

loop_
_atom_type_symbol
_atom_type_description
_atom_type_scat_dispersion_real
_atom_type_scat_dispersion_imag
_atom_type_scat_source
C C 0.0033 0.0016 'International Tables Vol C Tables 4.2.6.8 and 6.1.1.4'
H H 0.0000 0.0000 'International Tables Vol C Tables 4.2.6.8 and 6.1.1.4'
O O 0.0106 0.0060 'International Tables Vol C Tables 4.2.6.8 and 6.1.1.4'
Fe Fe 0.3463 0.8444 'International Tables Vol C Tables 4.2.6.8 and 6.1.1.4'

loop_
_geom_angle_atom_site_label_1
_geom_angle_atom_site_label_2
_geom_angle_atom_site_label_3
_geom_angle
_geom_angle_site_symmetry_1
_geom_angle_site_symmetry_3
O8 Fe1 O8 180.0(2) . 3_655
O8 Fe1 O1 95.31(10) . 3_655
O8 Fe1 O1 84.69(10) 3_655 3_655
O8 Fe1 O1 84.69(10) . .
O8 Fe1 O1 95.31(10) 3_655 .
O1 Fe1 O1 180.00(13) 3_655 .
O8 Fe1 O7 96.01(11) . .
O8 Fe1 O7 83.99(11) 3_655 .
O1 Fe1 O7 97.86(10) 3_655 .
O1 Fe1 O7 82.14(10) . .
O8 Fe1 O7 83.99(11) . 3_655
O8 Fe1 O7 96.01(11) 3_655 3_655
O1 Fe1 O7 82.14(10) 3_655 3_655
O1 Fe1 O7 97.86(10) . 3_655
O7 Fe1 O7 180.00(8) . 3_655
O1 Fe2 O4 169.38(12) . .
O1 Fe2 O3 95.45(11) . 3_755
O4 Fe2 O3 94.53(12) . 3_755
O1 Fe2 O6 93.65(11) . 4_565
O4 Fe2 O6 87.64(11) . 4_565
O3 Fe2 O6 102.95(12) 3_755 4_565
O1 Fe2 O7 83.16(10) . .
O4 Fe2 O7 93.00(11) . .
O3 Fe2 O7 91.31(12) 3_755 .
O6 Fe2 O7 165.64(11) 4_565 .
O1 Fe2 O2 82.39(10) . 3_655
O4 Fe2 O2 87.73(11) . 3_655
O3 Fe2 O2 177.38(11) 3_755 3_655
O6 Fe2 O2 75.77(10) 4_565 3_655
O7 Fe2 O2 89.92(10) . 3_655
O5 Fe3 O9 96.44(13) 1_545 3_755
O5 Fe3 O1 162.99(13) 1_545 .
O9 Fe3 O1 93.76(11) 3_755 .
O5 Fe3 O2 91.41(12) 1_545 4
O9 Fe3 O2 100.91(12) 3_755 4
O1 Fe3 O2 100.00(10) . 4
O5 Fe3 O6 90.11(12) 1_545 3_655
O9 Fe3 O6 173.44(12) 3_755 3_655
O1 Fe3 O6 79.95(10) . 3_655
O2 Fe3 O6 78.53(10) 4 3_655
O5 Fe3 O8 86.50(12) 1_545 .
O9 Fe3 O8 90.97(12) 3_755 .
O1 Fe3 O8 79.74(10) . .
O2 Fe3 O8 168.10(11) 4 .
O6 Fe3 O8 89.75(10) 3_655 .
Fe2 O1 Fe3 129.41(13) . .
Fe2 O1 Fe1 99.07(11) . .
Fe3 O1 Fe1 97.70(10) . .
C5 O2 Fe3 131.1(2) . 4_556
C5 O2 Fe2 124.9(2) . 3_655
Fe3 O2 Fe2 99.05(11) 4_556 3_655
C8 O3 Fe2 135.5(3) . 3_755
C1 O4 Fe2 129.2(3) . .
C1 O5 Fe3 148.5(3) . 1_565
C3 O6 Fe2 127.4(3) . 4_566
C3 O6 Fe3 127.3(3) . 3_655
Fe2 O6 Fe3 103.99(12) 4_566 3_655
C3 O7 Fe1 124.3(3) . .
C3 O7 Fe2 133.5(2) . .
Fe1 O7 Fe2 91.28(10) . .
C5 O8 Fe1 128.1(2) . .
C5 O8 Fe3 136.3(2) . .
Fe1 O8 Fe3 92.59(11) . .
C8 O9 Fe3 140.1(3) . 3_755
O5 C1 O4 123.4(4) . .
O5 C1 C4 117.2(4) . .
O4 C1 C4 119.4(3) . .
C3 C2 C4 117.4(4) . .
C3 C2 H2A 107.9 . .
C4 C2 H2A 107.9 . .
C3 C2 H2B 107.9 . .
C4 C2 H2B 107.9 . .
H2A C2 H2B 107.2 . .
O7 C3 O6 123.8(4) . .
O7 C3 C2 120.1(4) . .
O6 C3 C2 116.1(4) . .
C1 C4 C2 110.9(4) . .
C1 C4 H4A 109.5 . .
C2 C4 H4A 109.5 . .
C1 C4 H4B 109.5 . .
C2 C4 H4B 109.5 . .
H4A C4 H4B 108.0 . .
O2 C5 O8 122.0(3) . .
O2 C5 C6 122.2(3) . .
O8 C5 C6 115.8(3) . .
C5 C6 C7 110.1(3) . .
C5 C6 H6A 109.6 . .
C7 C6 H6A 109.6 . .
C5 C6 H6B 109.6 . .
C7 C6 H6B 109.6 . .
H6A C6 H6B 108.1 . .
C8 C7 C6 115.5(4) . .
C8 C7 H7A 108.4 . .
C6 C7 H7A 108.4 . .
C8 C7 H7B 108.4 . .
C6 C7 H7B 108.4 . .
H7A C7 H7B 107.5 . .
O9 C8 O3 125.7(4) . .
O9 C8 C7 115.0(4) . .
O3 C8 C7 119.3(4) . .

loop_
_geom_bond_atom_site_label_1
_geom_bond_atom_site_label_2
_geom_bond_distance
_geom_bond_site_symmetry_2
Fe1 O8 2.055(3) .
Fe1 O8 2.055(3) 3_655
Fe1 O1 2.116(3) 3_655
Fe1 O1 2.116(3) .
Fe1 O7 2.176(3) .
Fe1 O7 2.176(3) 3_655
Fe2 O1 2.019(2) .
Fe2 O4 2.048(3) .
Fe2 O3 2.101(3) 3_755
Fe2 O6 2.163(3) 4_565
Fe2 O7 2.224(3) .
Fe2 O2 2.386(3) 3_655
Fe3 O5 2.028(3) 1_545
Fe3 O9 2.038(3) 3_755
Fe3 O1 2.073(2) .
Fe3 O2 2.177(3) 4
Fe3 O6 2.245(3) 3_655
Fe3 O8 2.302(3) .
O2 C5 1.264(5) .
O2 Fe3 2.177(3) 4_556
O2 Fe2 2.386(3) 3_655
O3 C8 1.258(5) .
O3 Fe2 2.101(3) 3_755
O4 C1 1.274(5) .
O5 C1 1.245(5) .
O5 Fe3 2.028(3) 1_565
O6 C3 1.267(5) .
O6 Fe2 2.163(3) 4_566
O6 Fe3 2.245(3) 3_655
O7 C3 1.256(5) .
O8 C5 1.275(5) .
O9 C8 1.258(5) .
O9 Fe3 2.038(3) 3_755
C1 C4 1.517(6) .
C2 C3 1.502(6) .
C2 C4 1.517(6) .
C2 H2A 0.9700 .
C2 H2B 0.9700 .
C4 H4A 0.9700 .
C4 H4B 0.9700 .
C5 C6 1.504(5) .
C6 C7 1.520(6) .
C6 H6A 0.9700 .
C6 H6B 0.9700 .
C7 C8 1.511(6) .
C7 H7A 0.9700 .
C7 H7B 0.9700 .
